data_7236831
loop_
_publ_author_name
'Gong, Zhong-Liang'
'Zhong, Yu-Wu'
'Yao, Jiannian'

_publ_section_title
;
 Regulation of intra- and intermolecular Pt--Pt and \p--\p interactions of
 a U-shaped diplatinum complex to achieve pseudo-polymorphic emissions in
 solution and crystalline states
;
_journal_issue 29
_journal_name_full 'Journal of Materials Chemistry C'
_journal_page_first 7222
_journal_paper_doi 10.1039/C7TC02282D
_journal_volume 5
_journal_year 2017
_chemical_formula_moiety 'C35 H26 Cl2 N6 O Pt2, C H Cl3, 1.5(C2 H4 Cl2)'
_chemical_formula_sum 'C39 H33 Cl8 N6 O Pt2'
_chemical_formula_weight 1275.49
_space_group_crystal_system triclinic
_space_group_IT_number 2
_space_group_name_Hall '-P 1'
_space_group_name_H-M_alt 'P -1'
_atom_sites_solution_hydrogens geom
_audit_creation_date 2014-12-26
_audit_creation_method
;
Olex2 1.2
(compiled 2013.12.10 svn.r2850 for OlexSys, GUI svn.r4736)
;
_audit_update_record
;
2015-09-28 deposited with the CCDC.
2017-07-03 downloaded from the CCDC.
;
_cell_angle_alpha 64.40(3)
_cell_angle_beta 77.81(3)
_cell_angle_gamma 71.21(3)
_cell_formula_units_Z 2
_cell_length_a 11.891(2)
_cell_length_b 14.270(3)
_cell_length_c 14.277(3)
_cell_measurement_reflns_used 7022
_cell_measurement_temperature 173.1500
_cell_measurement_theta_max 27.4850
_cell_measurement_theta_min 1.8155
_cell_volume 2061.0(9)
_computing_cell_refinement 'CrystalClear (Rigaku Inc., 2007)'
_computing_data_collection 'CrystalClear (Rigaku Inc., 2007)'
_computing_data_reduction 'CrystalClear (Rigaku Inc., 2007)'
_computing_molecular_graphics 'Olex2 (Dolomanov et al., 2009)'
_computing_publication_material 'Olex2 (Dolomanov et al., 2009)'
_computing_structure_refinement 'SHELXL (Sheldrick, 2013)'
_computing_structure_solution
;
'SHELXS (Sheldrick, 2013)'
;
_diffrn_ambient_temperature 173.1500
_diffrn_detector_area_resol_mean 28.5714
_diffrn_measured_fraction_theta_full 0.995
_diffrn_measured_fraction_theta_max 0.993
_diffrn_measurement_device
;
Saturn724+ (2x2 bin mode)
;
_diffrn_measurement_device_details
;
AFC10: Fixed Chi 2 circle
;
_diffrn_measurement_device_type 'Saturn724+ CCD'
_diffrn_measurement_method '\w scans at fixed \c = 45\%'
_diffrn_orient_matrix_type d*Trek
_diffrn_orient_matrix_UB_11 -0.0867
_diffrn_orient_matrix_UB_12 0.0106
_diffrn_orient_matrix_UB_13 0.0179
_diffrn_orient_matrix_UB_21 0.0032
_diffrn_orient_matrix_UB_22 -0.0591
_diffrn_orient_matrix_UB_23 -0.0546
_diffrn_orient_matrix_UB_31 0.0187
_diffrn_orient_matrix_UB_32 -0.0236
_diffrn_orient_matrix_UB_33 0.0719
_diffrn_radiation_detector CCD
_diffrn_radiation_monochromator 'Graphite Monochromator'
_diffrn_radiation_type MoK\a
_diffrn_radiation_wavelength 0.71073
_diffrn_reflns_av_R_equivalents 0.0359
_diffrn_reflns_av_unetI/netI 0.0368
_diffrn_reflns_Laue_measured_fraction_full 0.995
_diffrn_reflns_Laue_measured_fraction_max 0.993
_diffrn_reflns_limit_h_max 15
_diffrn_reflns_limit_h_min -15
_diffrn_reflns_limit_k_max 18
_diffrn_reflns_limit_k_min -18
_diffrn_reflns_limit_l_max 18
_diffrn_reflns_limit_l_min -18
_diffrn_reflns_number 26178
_diffrn_reflns_point_group_measured_fraction_full 0.995
_diffrn_reflns_point_group_measured_fraction_max 0.993
_diffrn_reflns_theta_full 26.000
_diffrn_reflns_theta_max 27.504
_diffrn_reflns_theta_min 1.587
_diffrn_source 'Sealed Tube'
_diffrn_source_current 30.0000
_diffrn_source_power 1.5000
_diffrn_source_voltage 50.0000
_exptl_absorpt_coefficient_mu 7.341
_exptl_absorpt_correction_T_max 1.0000
_exptl_absorpt_correction_T_min 0.7344
_exptl_absorpt_correction_type multi-scan
_exptl_absorpt_process_details 'CrystalClear (Rigaku Inc., 2007)'
_exptl_crystal_colour yellow
_exptl_crystal_colour_primary yellow
_exptl_crystal_density_diffrn 2.055
_exptl_crystal_description block
_exptl_crystal_F_000 1218
_exptl_crystal_size_max 0.234
_exptl_crystal_size_mid 0.167
_exptl_crystal_size_min 0.156
_refine_diff_density_max 0.778
_refine_diff_density_min -0.789
_refine_diff_density_rms 0.118
_refine_ls_extinction_method none
_refine_ls_goodness_of_fit_ref 1.147
_refine_ls_hydrogen_treatment constr
_refine_ls_matrix_type full
_refine_ls_number_parameters 507
_refine_ls_number_reflns 9421
_refine_ls_number_restraints 0
_refine_ls_restrained_S_all 1.147
_refine_ls_R_factor_all 0.0369
_refine_ls_R_factor_gt 0.0322
_refine_ls_shift/su_max 0.001
_refine_ls_shift/su_mean 0.000
_refine_ls_structure_factor_coef Fsqd
_refine_ls_weighting_details 'w=1/[\s^2^(Fo^2^)+(0.0130P)^2^+4.2964P] where P=(Fo^2^+2Fc^2^)/3'
_refine_ls_weighting_scheme calc
_refine_ls_wR_factor_gt 0.0591
_refine_ls_wR_factor_ref 0.0609
_reflns_Friedel_coverage 0.000
_reflns_number_gt 8745
_reflns_number_total 9421
_reflns_threshold_expression 'I > 2\s(I)'
_cod_data_source_file c7tc02282d2.cif
_cod_data_source_block sa3815
_cod_original_cell_volume 2060.9(10)
_cod_original_formula_sum 'C39 H33 Cl8 N6 O Pt2 '
_cod_database_code 7236831
_shelxl_version_number 2013-4
_shelx_space_group_comment
;
The symmetry employed for this shelxl refinement is uniquely defined
by the following loop, which should always be used as a source of
symmetry information in preference to the above space-group names.
They are only intended as comments.
;
_diffrn_number_total 9440
_olex2_refinement_description
;
1. Fixed Uiso
 At 1.2 times of:
  All C(H) groups, All C(H,H) groups
 At 1.5 times of:
  All C(H,H,H) groups
2.a Ternary CH refined with riding coordinates:
 C39(H39)
2.b Secondary CH2 refined with riding coordinates:
 C37(H37A,H37B), C38(H38A,H38B), C36(H36A,H36B)
2.c Aromatic/amide H refined with riding coordinates:
 C1(H1), C2(H2), C3(H3), C4(H4), C7(H7), C9(H9), C13(H13), C14(H14), C15(H15),
 C16(H16), C21(H21), C24(H24), C25(H25), C26(H26), C27(H27), C28(H28), C32(H32),
  C33(H33), C34(H34), C35(H35)
2.d Idealised Me refined as rotating group:
 C17(H17A,H17B,H17C), C19(H19A,H19B,H19C)
;

loop_
_space_group_symop_operation_xyz
'x, y, z'
'-x, -y, -z'

loop_
_atom_site_label
_atom_site_type_symbol
_atom_site_fract_x
_atom_site_fract_y
_atom_site_fract_z
_atom_site_U_iso_or_equiv
_atom_site_adp_type
_atom_site_occupancy
_atom_site_site_symmetry_order
_atom_site_calc_flag
_atom_site_refinement_flags_posn
Pt1 Pt 0.33995(2) 0.93463(2) 0.48140(2) 0.02093(5) Uani 1 1 d .
Pt2 Pt 0.68592(2) 0.95069(2) 0.06279(2) 0.01979(5) Uani 1 1 d .
Cl1 Cl 0.29315(10) 0.76345(9) 0.57770(9) 0.0331(3) Uani 1 1 d .
Cl2 Cl 0.83084(10) 0.78389(9) 0.07523(10) 0.0334(3) Uani 1 1 d .
O1 O 0.3344(3) 1.5248(2) 0.0694(3) 0.0321(7) Uani 1 1 d .
N1 N 0.1812(3) 1.0346(3) 0.5070(3) 0.0248(8) Uani 1 1 d .
N2 N 0.5118(3) 0.8817(3) 0.4290(3) 0.0209(7) Uani 1 1 d .
N3 N 0.4360(3) 1.3670(3) 0.1876(3) 0.0254(8) Uani 1 1 d .
N4 N 0.3335(3) 1.3675(3) 0.0645(3) 0.0246(8) Uani 1 1 d .
N5 N 0.5458(3) 0.8922(3) 0.1497(3) 0.0223(7) Uani 1 1 d .
N6 N 0.7849(3) 1.0556(3) -0.0289(3) 0.0228(8) Uani 1 1 d .
C1 C 0.0888(4) 1.0046(4) 0.5729(4) 0.0294(10) Uani 1 1 d .
H1 H 0.0936 0.9317 0.6097 0.035 Uiso 1 1 calc R
C2 C -0.0128(4) 1.0785(4) 0.5877(4) 0.0368(12) Uani 1 1 d .
H2 H -0.0752 1.0555 0.6347 0.044 Uiso 1 1 calc R
C3 C -0.0223(4) 1.1872(4) 0.5326(4) 0.0383(12) Uani 1 1 d .
H3 H -0.0911 1.2382 0.5412 0.046 Uiso 1 1 calc R
C4 C 0.0725(4) 1.2186(4) 0.4645(4) 0.0332(11) Uani 1 1 d .
H4 H 0.0677 1.2913 0.4260 0.040 Uiso 1 1 calc R
C5 C 0.1747(4) 1.1420(4) 0.4533(3) 0.0234(9) Uani 1 1 d .
C6 C 0.2845(4) 1.1647(3) 0.3874(3) 0.0187(8) Uani 1 1 d .
C7 C 0.3055(4) 1.2632(3) 0.3182(3) 0.0251(9) Uani 1 1 d .
H7 H 0.2457 1.3268 0.3086 0.030 Uiso 1 1 calc R
C8 C 0.4172(4) 1.2653(3) 0.2633(3) 0.0221(9) Uani 1 1 d .
C9 C 0.5091(4) 1.1713(3) 0.2782(3) 0.0228(9) Uani 1 1 d .
H9 H 0.5844 1.1748 0.2439 0.027 Uiso 1 1 calc R
C10 C 0.4876(4) 1.0716(3) 0.3449(3) 0.0205(8) Uani 1 1 d .
C11 C 0.3740(4) 1.0706(3) 0.3972(3) 0.0216(9) Uani 1 1 d .
C12 C 0.5656(4) 0.9628(3) 0.3644(3) 0.0198(8) Uani 1 1 d .
C13 C 0.6813(4) 0.9371(4) 0.3224(3) 0.0251(9) Uani 1 1 d .
H13 H 0.7172 0.9917 0.2778 0.030 Uiso 1 1 calc R
C14 C 0.7435(4) 0.8311(4) 0.3462(4) 0.0277(10) Uani 1 1 d .
H14 H 0.8211 0.8138 0.3172 0.033 Uiso 1 1 calc R
C15 C 0.6904(4) 0.7505(4) 0.4134(4) 0.0305(10) Uani 1 1 d .
H15 H 0.7319 0.6785 0.4313 0.037 Uiso 1 1 calc R
C16 C 0.5752(4) 0.7789(3) 0.4532(3) 0.0262(9) Uani 1 1 d .
H16 H 0.5394 0.7246 0.4988 0.031 Uiso 1 1 calc R
C17 C 0.4841(5) 1.4262(4) 0.2234(4) 0.0431(13) Uani 1 1 d .
H17A H 0.4217 1.4616 0.2612 0.065 Uiso 1 1 calc GR
H17B H 0.5162 1.4788 0.1645 0.065 Uiso 1 1 calc GR
H17C H 0.5460 1.3772 0.2683 0.065 Uiso 1 1 calc GR
C18 C 0.3665(4) 1.4259(3) 0.1047(3) 0.0245(9) Uani 1 1 d .
C19 C 0.2495(4) 1.4259(4) -0.0157(4) 0.0346(11) Uani 1 1 d .
H19A H 0.1843 1.4753 0.0053 0.052 Uiso 1 1 calc GR
H19B H 0.2198 1.3758 -0.0252 0.052 Uiso 1 1 calc GR
H19C H 0.2892 1.4650 -0.0801 0.052 Uiso 1 1 calc GR
C20 C 0.4154(4) 1.2695(3) 0.0608(3) 0.0233(9) Uani 1 1 d .
C21 C 0.3793(4) 1.1742(3) 0.1093(3) 0.0215(9) Uani 1 1 d .
H21 H 0.3022 1.1745 0.1405 0.026 Uiso 1 1 calc R
C22 C 0.4610(4) 1.0790(3) 0.1099(3) 0.0200(8) Uani 1 1 d .
C23 C 0.4457(4) 0.9689(3) 0.1623(3) 0.0210(8) Uani 1 1 d .
C24 C 0.3445(4) 0.9394(4) 0.2217(3) 0.0270(10) Uani 1 1 d .
H24 H 0.2776 0.9912 0.2318 0.032 Uiso 1 1 calc R
C25 C 0.3443(5) 0.8325(4) 0.2654(4) 0.0324(11) Uani 1 1 d .
H25 H 0.2778 0.8115 0.3065 0.039 Uiso 1 1 calc R
C26 C 0.4432(5) 0.7563(4) 0.2481(4) 0.0329(11) Uani 1 1 d .
H26 H 0.4426 0.6844 0.2750 0.039 Uiso 1 1 calc R
C27 C 0.5427(4) 0.7885(3) 0.1905(3) 0.0259(9) Uani 1 1 d .
H27 H 0.6096 0.7371 0.1796 0.031 Uiso 1 1 calc R
C28 C 0.5288(4) 1.2730(3) 0.0089(3) 0.0222(9) Uani 1 1 d .
H28 H 0.5498 1.3379 -0.0236 0.027 Uiso 1 1 calc R
C29 C 0.6101(4) 1.1779(3) 0.0065(3) 0.0210(8) Uani 1 1 d .
C30 C 0.5736(4) 1.0811(3) 0.0598(3) 0.0211(8) Uani 1 1 d .
C31 C 0.7296(4) 1.1612(3) -0.0447(3) 0.0220(9) Uani 1 1 d .
C32 C 0.7861(4) 1.2422(4) -0.1079(4) 0.0287(10) Uani 1 1 d .
H32 H 0.7488 1.3135 -0.1176 0.034 Uiso 1 1 calc R
C33 C 0.8981(4) 1.2151(4) -0.1560(4) 0.0357(11) Uani 1 1 d .
H33 H 0.9375 1.2680 -0.1975 0.043 Uiso 1 1 calc R
C34 C 0.9516(4) 1.1087(4) -0.1420(4) 0.0379(12) Uani 1 1 d .
H34 H 1.0259 1.0897 -0.1759 0.046 Uiso 1 1 calc R
C35 C 0.8930(4) 1.0315(4) -0.0773(4) 0.0289(10) Uani 1 1 d .
H35 H 0.9299 0.9599 -0.0667 0.035 Uiso 1 1 calc R
Cl6 Cl 0.84016(15) 0.45016(14) 0.30450(13) 0.0608(4) Uani 1 1 d .
Cl7 Cl 1.05124(15) 0.51230(14) 0.18291(13) 0.0658(5) Uani 1 1 d .
Cl8 Cl 0.97130(17) 0.54288(14) 0.37518(14) 0.0623(4) Uani 1 1 d .
C39 C 0.9260(5) 0.5422(5) 0.2660(4) 0.0475(14) Uani 1 1 d .
H39 H 0.8768 0.6143 0.2278 0.057 Uiso 1 1 calc R
Cl4 Cl 1.05360(13) 0.20875(14) 0.22542(12) 0.0523(4) Uani 1 1 d .
Cl5 Cl 0.84739(13) 0.14183(11) 0.15901(11) 0.0436(3) Uani 1 1 d .
C37 C 0.9614(5) 0.2935(5) 0.1219(4) 0.0439(13) Uani 1 1 d .
H37A H 0.9529 0.3680 0.1084 0.053 Uiso 1 1 calc R
H37B H 0.9994 0.2816 0.0594 0.053 Uiso 1 1 calc R
C38 C 0.8405(5) 0.2737(4) 0.1452(5) 0.0441(13) Uani 1 1 d .
H38A H 0.7912 0.3263 0.0892 0.053 Uiso 1 1 calc R
H38B H 0.8034 0.2831 0.2090 0.053 Uiso 1 1 calc R
Cl3 Cl 0.33179(16) 0.53189(13) 0.44285(13) 0.0591(4) Uani 1 1 d .
C36 C 0.4396(5) 0.5164(5) 0.5225(5) 0.0552(16) Uani 1 1 d .
H36A H 0.4284 0.5840 0.5286 0.066 Uiso 1 1 calc R
H36B H 0.4283 0.4626 0.5919 0.066 Uiso 1 1 calc R

loop_
_atom_site_aniso_label
_atom_site_aniso_U_11
_atom_site_aniso_U_22
_atom_site_aniso_U_33
_atom_site_aniso_U_23
_atom_site_aniso_U_13
_atom_site_aniso_U_12
Pt1 0.02108(9) 0.02101(8) 0.01932(8) -0.00625(7) -0.00279(6) -0.00546(7)
Pt2 0.02260(9) 0.01645(8) 0.02069(8) -0.00694(6) -0.00300(6) -0.00534(6)
Cl1 0.0297(6) 0.0247(5) 0.0385(6) -0.0065(5) 0.0008(5) -0.0098(5)
Cl2 0.0303(6) 0.0203(5) 0.0438(7) -0.0110(5) -0.0028(5) -0.0019(5)
O1 0.0391(19) 0.0142(14) 0.0383(19) -0.0075(14) -0.0097(15) -0.0010(14)
N1 0.0213(19) 0.0268(19) 0.0242(19) -0.0085(16) -0.0057(15) -0.0034(16)
N2 0.0216(18) 0.0222(18) 0.0181(17) -0.0054(14) -0.0055(14) -0.0058(15)
N3 0.030(2) 0.0188(17) 0.0269(19) -0.0075(15) -0.0028(16) -0.0077(16)
N4 0.026(2) 0.0171(17) 0.029(2) -0.0094(15) -0.0076(16) -0.0007(15)
N5 0.0270(19) 0.0206(17) 0.0220(18) -0.0089(15) -0.0034(15) -0.0083(15)
N6 0.0212(18) 0.0225(18) 0.0219(18) -0.0068(15) -0.0022(15) -0.0046(15)
C1 0.027(2) 0.033(2) 0.026(2) -0.008(2) 0.0023(19) -0.012(2)
C2 0.026(2) 0.044(3) 0.039(3) -0.020(2) 0.009(2) -0.009(2)
C3 0.021(2) 0.042(3) 0.041(3) -0.018(2) -0.002(2) 0.006(2)
C4 0.030(3) 0.031(2) 0.030(3) -0.009(2) -0.002(2) -0.002(2)
C5 0.023(2) 0.027(2) 0.019(2) -0.0085(18) -0.0044(17) -0.0058(18)
C6 0.0170(19) 0.021(2) 0.0170(19) -0.0070(16) -0.0032(16) -0.0038(16)
C7 0.024(2) 0.022(2) 0.026(2) -0.0088(18) -0.0074(18) 0.0007(18)
C8 0.027(2) 0.021(2) 0.018(2) -0.0053(17) -0.0033(17) -0.0080(18)
C9 0.022(2) 0.024(2) 0.022(2) -0.0093(18) -0.0026(17) -0.0047(18)
C10 0.021(2) 0.019(2) 0.020(2) -0.0071(17) -0.0054(17) -0.0030(17)
C11 0.023(2) 0.026(2) 0.0173(19) -0.0097(17) -0.0040(17) -0.0063(18)
C12 0.023(2) 0.021(2) 0.0140(18) -0.0051(16) -0.0049(16) -0.0045(17)
C13 0.024(2) 0.025(2) 0.025(2) -0.0081(18) -0.0023(18) -0.0076(19)
C14 0.022(2) 0.029(2) 0.029(2) -0.012(2) -0.0027(19) 0.0000(19)
C15 0.029(2) 0.024(2) 0.035(3) -0.012(2) -0.003(2) -0.002(2)
C16 0.030(2) 0.019(2) 0.026(2) -0.0062(18) -0.0040(19) -0.0054(19)
C17 0.058(4) 0.029(3) 0.049(3) -0.012(2) -0.021(3) -0.014(3)
C18 0.023(2) 0.020(2) 0.027(2) -0.0082(18) 0.0027(18) -0.0043(17)
C19 0.036(3) 0.027(2) 0.036(3) -0.010(2) -0.011(2) -0.002(2)
C20 0.026(2) 0.020(2) 0.022(2) -0.0089(17) -0.0081(18) 0.0003(18)
C21 0.020(2) 0.026(2) 0.023(2) -0.0125(18) -0.0031(17) -0.0062(18)
C22 0.022(2) 0.020(2) 0.0181(19) -0.0074(16) -0.0034(16) -0.0047(17)
C23 0.024(2) 0.022(2) 0.020(2) -0.0076(17) -0.0046(17) -0.0094(18)
C24 0.029(2) 0.033(2) 0.022(2) -0.0098(19) -0.0004(19) -0.013(2)
C25 0.037(3) 0.036(3) 0.027(2) -0.010(2) 0.002(2) -0.019(2)
C26 0.046(3) 0.025(2) 0.031(2) -0.004(2) -0.007(2) -0.021(2)
C27 0.033(2) 0.018(2) 0.026(2) -0.0049(18) -0.0057(19) -0.0094(19)
C28 0.025(2) 0.020(2) 0.022(2) -0.0081(17) -0.0032(17) -0.0067(18)
C29 0.024(2) 0.0179(19) 0.023(2) -0.0077(17) -0.0062(17) -0.0049(17)
C30 0.027(2) 0.019(2) 0.0173(19) -0.0037(16) -0.0059(17) -0.0083(18)
C31 0.026(2) 0.019(2) 0.020(2) -0.0066(17) -0.0030(17) -0.0066(18)
C32 0.028(2) 0.026(2) 0.031(2) -0.008(2) -0.001(2) -0.010(2)
C33 0.033(3) 0.037(3) 0.035(3) -0.009(2) 0.006(2) -0.020(2)
C34 0.024(2) 0.038(3) 0.046(3) -0.018(2) 0.009(2) -0.007(2)
C35 0.027(2) 0.025(2) 0.032(2) -0.013(2) 0.003(2) -0.0046(19)
Cl6 0.0572(10) 0.0647(10) 0.0572(10) -0.0192(8) -0.0016(8) -0.0204(8)
Cl7 0.0536(9) 0.0589(10) 0.0553(10) -0.0159(8) 0.0135(8) 0.0021(8)
Cl8 0.0723(11) 0.0563(9) 0.0590(10) -0.0235(8) -0.0046(8) -0.0172(9)
C39 0.046(3) 0.036(3) 0.043(3) -0.010(3) -0.003(3) 0.004(3)
Cl4 0.0373(7) 0.0662(10) 0.0495(8) -0.0166(7) -0.0093(6) -0.0137(7)
Cl5 0.0439(7) 0.0420(7) 0.0470(8) -0.0168(6) -0.0027(6) -0.0156(6)
C37 0.047(3) 0.041(3) 0.043(3) -0.015(3) -0.002(3) -0.013(3)
C38 0.041(3) 0.037(3) 0.053(3) -0.017(3) -0.008(3) -0.006(2)
Cl3 0.0711(11) 0.0477(8) 0.0554(9) -0.0155(7) 0.0118(8) -0.0293(8)
C36 0.061(4) 0.051(4) 0.055(4) -0.027(3) 0.010(3) -0.018(3)

loop_
_atom_type_symbol
_atom_type_description
_atom_type_scat_dispersion_real
_atom_type_scat_dispersion_imag
_atom_type_scat_source
C C 0.0033 0.0016 'International Tables Vol C Tables 4.2.6.8 and 6.1.1.4'
H H 0.0000 0.0000 'International Tables Vol C Tables 4.2.6.8 and 6.1.1.4'
Cl Cl 0.1484 0.1585 'International Tables Vol C Tables 4.2.6.8 and 6.1.1.4'
N N 0.0061 0.0033 'International Tables Vol C Tables 4.2.6.8 and 6.1.1.4'
O O 0.0106 0.0060 'International Tables Vol C Tables 4.2.6.8 and 6.1.1.4'
Pt Pt -1.7033 8.3905 'International Tables Vol C Tables 4.2.6.8 and 6.1.1.4'

loop_
_geom_angle_atom_site_label_1
_geom_angle_atom_site_label_2
_geom_angle_atom_site_label_3
_geom_angle
_geom_angle_site_symmetry_1
N1 Pt1 Cl1 99.72(11) .
N2 Pt1 Cl1 99.05(11) .
N2 Pt1 N1 161.23(14) .
C11 Pt1 Cl1 176.29(12) .
C11 Pt1 N1 80.46(17) .
C11 Pt1 N2 80.80(17) .
N5 Pt2 Cl2 99.41(11) .
N6 Pt2 Cl2 99.55(11) .
N6 Pt2 N5 161.04(14) .
C30 Pt2 Cl2 177.05(12) .
C30 Pt2 N5 80.20(16) .
C30 Pt2 N6 80.90(16) .
C1 N1 Pt1 126.3(3) .
C1 N1 C5 119.3(4) .
C5 N1 Pt1 114.4(3) .
C12 N2 Pt1 114.3(3) .
C16 N2 Pt1 126.6(3) .
C16 N2 C12 119.0(4) .
C8 N3 C17 117.0(4) .
C18 N3 C8 119.9(4) .
C18 N3 C17 117.2(4) .
C18 N4 C19 117.9(4) .
C18 N4 C20 119.7(4) .
C20 N4 C19 115.9(4) .
C23 N5 Pt2 114.8(3) .
C27 N5 Pt2 125.9(3) .
C27 N5 C23 119.3(4) .
C31 N6 Pt2 114.6(3) .
C35 N6 Pt2 126.3(3) .
C35 N6 C31 119.0(4) .
N1 C1 C2 121.9(5) .
C1 C2 C3 119.9(5) .
C4 C3 C2 118.5(5) .
C3 C4 C5 120.1(5) .
N1 C5 C4 120.4(4) .
N1 C5 C6 114.1(4) .
C4 C5 C6 125.5(4) .
C7 C6 C5 129.0(4) .
C7 C6 C11 119.2(4) .
C11 C6 C5 111.7(4) .
C6 C7 C8 119.1(4) .
C7 C8 N3 118.7(4) .
C7 C8 C9 121.5(4) .
C9 C8 N3 119.8(4) .
C8 C9 C10 119.7(4) .
C9 C10 C11 118.0(4) .
C9 C10 C12 129.3(4) .
C11 C10 C12 112.5(4) .
C6 C11 Pt1 119.2(3) .
C6 C11 C10 122.3(4) .
C10 C11 Pt1 118.5(3) .
N2 C12 C10 113.8(4) .
N2 C12 C13 119.8(4) .
C13 C12 C10 126.4(4) .
C14 C13 C12 120.1(4) .
C13 C14 C15 119.8(4) .
C16 C15 C14 118.5(4) .
N2 C16 C15 122.7(4) .
O1 C18 N3 122.1(4) .
O1 C18 N4 121.8(4) .
N3 C18 N4 116.1(4) .
C21 C20 N4 118.9(4) .
C21 C20 C28 122.3(4) .
C28 C20 N4 118.8(4) .
C22 C21 C20 118.6(4) .
C21 C22 C23 128.0(4) .
C30 C22 C21 119.7(4) .
C30 C22 C23 112.3(4) .
N5 C23 C22 113.1(4) .
N5 C23 C24 120.5(4) .
C24 C23 C22 126.4(4) .
C25 C24 C23 119.2(5) .
C24 C25 C26 119.9(4) .
C27 C26 C25 119.1(4) .
N5 C27 C26 121.8(4) .
C20 C28 C29 119.4(4) .
C28 C29 C30 117.6(4) .
C28 C29 C31 129.8(4) .
C30 C29 C31 112.6(4) .
C22 C30 Pt2 119.6(3) .
C22 C30 C29 122.4(4) .
C29 C30 Pt2 117.9(3) .
N6 C31 C29 113.9(4) .
N6 C31 C32 120.7(4) .
C32 C31 C29 125.4(4) .
C33 C32 C31 119.1(4) .
C32 C33 C34 119.7(4) .
C35 C34 C33 118.9(4) .
N6 C35 C34 122.5(4) .
Cl6 C39 Cl7 110.9(3) .
Cl6 C39 Cl8 110.8(3) .
Cl7 C39 Cl8 110.0(3) .
C38 C37 Cl4 112.4(4) .
C37 C38 Cl5 111.9(4) .
C36 C36 Cl3 110.6(6) 2_666

loop_
_geom_bond_atom_site_label_1
_geom_bond_atom_site_label_2
_geom_bond_distance
_geom_bond_site_symmetry_2
Pt1 Cl1 2.4120(14) .
Pt1 N1 2.039(4) .
Pt1 N2 2.038(4) .
Pt1 C11 1.913(4) .
Pt2 Cl2 2.4059(14) .
Pt2 N5 2.035(4) .
Pt2 N6 2.032(4) .
Pt2 C30 1.899(4) .
O1 C18 1.229(5) .
N1 C1 1.339(6) .
N1 C5 1.370(6) .
N2 C12 1.379(5) .
N2 C16 1.342(5) .
N3 C8 1.440(5) .
N3 C17 1.452(6) .
N3 C18 1.377(6) .
N4 C18 1.378(5) .
N4 C19 1.458(6) .
N4 C20 1.440(5) .
N5 C23 1.374(5) .
N5 C27 1.346(5) .
N6 C31 1.373(5) .
N6 C35 1.339(6) .
C1 C2 1.371(7) .
C2 C3 1.381(7) .
C3 C4 1.380(7) .
C4 C5 1.381(6) .
C5 C6 1.479(6) .
C6 C7 1.391(6) .
C6 C11 1.391(6) .
C7 C8 1.395(6) .
C8 C9 1.395(6) .
C9 C10 1.399(6) .
C10 C11 1.400(6) .
C10 C12 1.469(6) .
C12 C13 1.379(6) .
C13 C14 1.376(6) .
C14 C15 1.378(6) .
C15 C16 1.370(6) .
C20 C21 1.396(6) .
C20 C28 1.399(6) .
C21 C22 1.391(6) .
C22 C23 1.473(6) .
C22 C30 1.381(6) .
C23 C24 1.390(6) .
C24 C25 1.377(6) .
C25 C26 1.382(7) .
C26 C27 1.378(6) .
C28 C29 1.400(6) .
C29 C30 1.419(5) .
C29 C31 1.450(6) .
C31 C32 1.394(6) .
C32 C33 1.381(7) .
C33 C34 1.386(7) .
C34 C35 1.377(7) .
Cl6 C39 1.753(6) .
Cl7 C39 1.758(6) .
Cl8 C39 1.758(6) .
Cl4 C37 1.770(6) .
Cl5 C38 1.781(5) .
C37 C38 1.495(7) .
Cl3 C36 1.789(7) .
C36 C36 1.461(11) 2_666

loop_
_geom_torsion_atom_site_label_1
_geom_torsion_atom_site_label_2
_geom_torsion_atom_site_label_3
_geom_torsion_atom_site_label_4
_geom_torsion
Pt1 N1 C1 C2 177.4(4)
Pt1 N1 C5 C4 -179.2(3)
Pt1 N1 C5 C6 -0.3(4)
Pt1 N2 C12 C10 -0.9(4)
Pt1 N2 C12 C13 -178.8(3)
Pt1 N2 C16 C15 179.4(3)
Pt2 N5 C23 C22 -0.2(4)
Pt2 N5 C23 C24 -178.8(3)
Pt2 N5 C27 C26 -179.6(3)
Pt2 N6 C31 C29 -0.6(5)
Pt2 N6 C31 C32 -178.5(3)
Pt2 N6 C35 C34 176.9(4)
N1 C1 C2 C3 0.9(8)
N1 C5 C6 C7 175.2(4)
N1 C5 C6 C11 -2.2(5)
N2 C12 C13 C14 -1.2(6)
N3 C8 C9 C10 -174.4(4)
N4 C20 C21 C22 -176.8(4)
N4 C20 C28 C29 178.7(4)
N5 Pt2 C30 C22 -0.9(3)
N5 Pt2 C30 C29 178.3(3)
N5 C23 C24 C25 -1.9(6)
N6 Pt2 C30 C22 177.5(3)
N6 Pt2 C30 C29 -3.4(3)
N6 C31 C32 C33 0.9(7)
C1 N1 C5 C4 -2.0(6)
C1 N1 C5 C6 176.9(4)
C1 C2 C3 C4 -0.8(8)
C2 C3 C4 C5 -0.7(8)
C3 C4 C5 N1 2.1(7)
C3 C4 C5 C6 -176.7(4)
C4 C5 C6 C7 -5.9(7)
C4 C5 C6 C11 176.6(4)
C5 N1 C1 C2 0.5(7)
C5 C6 C7 C8 -179.7(4)
C5 C6 C11 Pt1 4.1(5)
C5 C6 C11 C10 -178.0(4)
C6 C7 C8 N3 176.6(4)
C6 C7 C8 C9 -1.6(6)
C7 C6 C11 Pt1 -173.7(3)
C7 C6 C11 C10 4.3(6)
C7 C8 C9 C10 3.8(6)
C8 N3 C18 O1 143.9(4)
C8 N3 C18 N4 -35.2(6)
C8 C9 C10 C11 -2.0(6)
C8 C9 C10 C12 173.3(4)
C9 C10 C11 Pt1 176.0(3)
C9 C10 C11 C6 -2.0(6)
C9 C10 C12 N2 -174.9(4)
C9 C10 C12 C13 2.9(7)
C10 C12 C13 C14 -178.8(4)
C11 C6 C7 C8 -2.4(6)
C11 C10 C12 N2 0.6(5)
C11 C10 C12 C13 178.4(4)
C12 N2 C16 C15 -2.4(6)
C12 C10 C11 Pt1 -0.1(5)
C12 C10 C11 C6 -178.1(4)
C12 C13 C14 C15 -0.8(7)
C13 C14 C15 C16 1.2(7)
C14 C15 C16 N2 0.4(7)
C16 N2 C12 C10 -179.3(4)
C16 N2 C12 C13 2.8(6)
C17 N3 C8 C7 92.9(5)
C17 N3 C8 C9 -88.9(5)
C17 N3 C18 O1 -8.2(7)
C17 N3 C18 N4 172.8(4)
C18 N3 C8 C7 -59.2(5)
C18 N3 C8 C9 119.0(5)
C18 N4 C20 C21 123.8(4)
C18 N4 C20 C28 -56.0(5)
C19 N4 C18 O1 -5.6(6)
C19 N4 C18 N3 173.5(4)
C19 N4 C20 C21 -85.2(5)
C19 N4 C20 C28 95.1(5)
C20 N4 C18 O1 144.9(4)
C20 N4 C18 N3 -36.0(6)
C20 C21 C22 C23 175.2(4)
C20 C21 C22 C30 -2.3(6)
C20 C28 C29 C30 -1.5(6)
C20 C28 C29 C31 177.4(4)
C21 C20 C28 C29 -1.0(6)
C21 C22 C23 N5 -178.1(4)
C21 C22 C23 C24 0.3(7)
C21 C22 C30 Pt2 178.9(3)
C21 C22 C30 C29 -0.2(6)
C22 C23 C24 C25 179.8(4)
C23 N5 C27 C26 -2.5(6)
C23 C22 C30 Pt2 1.0(5)
C23 C22 C30 C29 -178.1(4)
C23 C24 C25 C26 -1.3(7)
C24 C25 C26 C27 2.6(7)
C25 C26 C27 N5 -0.7(7)
C27 N5 C23 C22 -177.7(4)
C27 N5 C23 C24 3.8(6)
C28 C20 C21 C22 3.0(6)
C28 C29 C30 Pt2 -177.0(3)
C28 C29 C30 C22 2.1(6)
C28 C29 C31 N6 179.1(4)
C28 C29 C31 C32 -3.1(7)
C29 C31 C32 C33 -176.8(4)
C30 C22 C23 N5 -0.4(5)
C30 C22 C23 C24 178.0(4)
C30 C29 C31 N6 -2.0(5)
C30 C29 C31 C32 175.8(4)
C31 N6 C35 C34 0.4(7)
C31 C29 C30 Pt2 4.0(5)
C31 C29 C30 C22 -176.9(4)
C31 C32 C33 C34 1.0(7)
C32 C33 C34 C35 -2.2(8)
C33 C34 C35 N6 1.5(8)
C35 N6 C31 C29 176.3(4)
C35 N6 C31 C32 -1.6(6)
Cl4 C37 C38 Cl5 -64.2(5)
